data_7000711
loop_
_publ_author_name
'Shibata, Yusuke'
'Zhu, Baohua'
'Kume, Shoko'
'Nishihara, Hiroshi'

_publ_section_title
;
 Development of a versatile synthesis method for trinuclear Co(iii),
 Rh(iii), and Ir(iii) dithiolene complexes, and their crystal
 structures and multi-step redox properties
;
_journal_issue 11
_journal_name_full 'Dalton Transactions'
_journal_page_first 1939
_journal_page_last 1943
_journal_paper_doi 10.1039/b815560g
_journal_year 2009
_chemical_absolute_configuration ad
_chemical_formula_sum 'C36 H45 Ir3 S6'
_chemical_formula_weight 1246.68
_space_group_IT_number 4
_symmetry_cell_setting monoclinic
_symmetry_space_group_name_Hall 'P 2yb'
_symmetry_space_group_name_H-M 'P 1 21 1'
_audit_creation_date 2008-10-14T18:44:46-00:00
_audit_creation_method 'WinGX routine CIF_UPDATE'
_cell_angle_alpha 90
_cell_angle_beta 104.333(3)
_cell_angle_gamma 90
_cell_formula_units_Z 2
_cell_length_a 12.543(10)
_cell_length_b 14.718(11)
_cell_length_c 12.958(10)
_cell_measurement_reflns_used 6408
_cell_measurement_temperature 103(2)
_cell_measurement_theta_max 27.4835
_cell_measurement_theta_min 3.208
_cell_volume 2318(3)
_computing_structure_refinement 'SHELXL-97 (Sheldrick, 1997)'
_diffrn_detector_area_resol_mean 28.5714
_diffrn_measured_fraction_theta_full 0.986
_diffrn_measured_fraction_theta_max 0.986
_diffrn_measurement_device
;
Saturn724 (4x4 bin mode)
;
_diffrn_measurement_method \w
_diffrn_radiation_type MoK\a
_diffrn_radiation_wavelength 0.7107
_diffrn_reflns_av_R_equivalents 0.0617
_diffrn_reflns_limit_h_max 16
_diffrn_reflns_limit_h_min -14
_diffrn_reflns_limit_k_max 18
_diffrn_reflns_limit_k_min -18
_diffrn_reflns_limit_l_max 16
_diffrn_reflns_limit_l_min -16
_diffrn_reflns_number 17822
_diffrn_reflns_theta_full 27.57
_diffrn_reflns_theta_max 27.57
_diffrn_reflns_theta_min 3.21
_exptl_absorpt_coefficient_mu 8.882
_exptl_absorpt_correction_T_max 0.6651
_exptl_absorpt_correction_T_min 0.2696
_exptl_absorpt_correction_type multi-scan
_exptl_crystal_colour Red
_exptl_crystal_density_diffrn 1.786
_exptl_crystal_density_method 'not measured'
_exptl_crystal_description Chip
_exptl_crystal_F_000 1176
_exptl_crystal_size_max 0.2
_exptl_crystal_size_mid 0.05
_exptl_crystal_size_min 0.05
_refine_diff_density_max 3.196
_refine_diff_density_min -2.896
_refine_ls_abs_structure_details 'Flack H D (1983), Acta Cryst. A39, 876-881'
_refine_ls_abs_structure_Flack 0.02(2)
_refine_ls_extinction_method none
_refine_ls_goodness_of_fit_ref 1.061
_refine_ls_hydrogen_treatment constr
_refine_ls_matrix_type full
_refine_ls_number_parameters 420
_refine_ls_number_reflns 10251
_refine_ls_number_restraints 295
_refine_ls_restrained_S_all 1.047
_refine_ls_R_factor_gt 0.083
_refine_ls_shift/su_max 0
_refine_ls_structure_factor_coef Fsqd
_refine_ls_weighting_details 'calc w=1/[\s^2^(Fo^2^)+(0.1003P)^2^+42.5353P] where P=(Fo^2^+2Fc^2^)/3'
_refine_ls_weighting_scheme calc
_refine_ls_wR_factor_ref 0.2342
_reflns_number_gt 7640
_reflns_number_total 10251
_reflns_threshold_expression >2\s(I)
_cod_data_source_file b815560g.txt
_cod_data_source_block me5cpir
_cod_depositor_comments
;
The following automatic conversions were performed:
'_exptl_absorpt_correction_type' value 'Multi-scan' changed to
'multi-scan' according to
'/home/saulius/struct/CIF-dictionaries/cif_core.dic' dictionary named
'cif_core.dic' version 2.4.1 from 2010-06-29.

Automatic conversion script
Id: cif_fix_enum 1527 2010-12-29 10:47:43Z saulius 
;
_cod_original_sg_symbol_H-M P21
_cod_database_code 7000711

loop_
_symmetry_equiv_pos_as_xyz
'x, y, z'
'-x, y+1/2, -z'

loop_
_atom_site_label
_atom_site_type_symbol
_atom_site_fract_x
_atom_site_fract_y
_atom_site_fract_z
_atom_site_U_iso_or_equiv
_atom_site_adp_type
_atom_site_occupancy
_atom_site_calc_flag
_atom_site_refinement_flags
_atom_site_disorder_group
_atom_site_disorder_assembly
C1 C 0.8195(18) 0.2283(16) 0.8853(18) 0.025(3) Uani 1 d U . .
C2 C 0.8820(18) 0.2239(16) 0.8153(18) 0.025(3) Uani 1 d U . .
C3 C 0.8625(18) 0.2822(16) 0.7187(18) 0.025(3) Uani 1 d U . .
C4 C 0.7775(18) 0.3416(15) 0.6979(17) 0.025(3) Uani 1 d U . .
C5 C 0.6994(18) 0.3441(16) 0.7685(17) 0.025(3) Uani 1 d U . .
C6 C 0.7201(19) 0.2870(16) 0.8592(18) 0.026(3) Uani 1 d U . .
C10 C 1.003(2) -0.069(2) 1.046(2) 0.041(3) Uani 1 d U . .
C11 C 1.029(2) -0.009(2) 1.136(2) 0.041(3) Uani 1 d U . .
C12 C 1.127(2) 0.046(2) 1.129(2) 0.042(3) Uani 1 d U . .
C13 C 1.157(2) 0.017(2) 1.041(2) 0.041(3) Uani 1 d U . .
C14 C 1.087(2) -0.052(2) 0.988(2) 0.041(3) Uani 1 d U . .
C15 C 0.910(2) -0.142(2) 1.008(2) 0.050(5) Uani 1 d U . .
H15A H 0.8586 -0.1399 1.0539 0.075 Uiso 1 calc R . .
H15B H 0.9424 -0.2025 1.0106 0.075 Uiso 1 calc R . .
H15C H 0.8695 -0.1283 0.9341 0.075 Uiso 1 calc R . .
C16 C 0.963(3) -0.001(2) 1.217(2) 0.050(5) Uani 1 d U . .
H16A H 0.8841 -0.0019 1.1812 0.075 Uiso 1 calc R . .
H16B H 0.9804 0.0568 1.2558 0.075 Uiso 1 calc R . .
H16C H 0.9797 -0.0515 1.2677 0.075 Uiso 1 calc R . .
C18 C 1.260(2) 0.0468(17) 1.006(2) 0.039(6) Uani 1 d . . .
H18A H 1.2826 0.1073 1.035 0.059 Uiso 1 calc R . .
H18B H 1.2438 0.0488 0.9282 0.059 Uiso 1 calc R . .
H18C H 1.3196 0.0033 1.0331 0.059 Uiso 1 calc R . .
C19 C 1.086(2) -0.101(2) 0.882(2) 0.050(5) Uani 1 d U . .
H19A H 1.1067 -0.0585 0.8326 0.075 Uiso 1 calc R . .
H19B H 1.0122 -0.1251 0.851 0.075 Uiso 1 calc R . .
H19C H 1.1389 -0.1518 0.8961 0.075 Uiso 1 calc R . .
C20 C 0.885(2) 0.311(2) 0.344(2) 0.040(4) Uani 1 d U . .
C21 C 0.983(2) 0.362(2) 0.390(2) 0.040(6) Uani 1 d . . .
C22 C 0.958(3) 0.453(2) 0.401(3) 0.048(4) Uani 1 d U . .
C23 C 0.841(3) 0.468(2) 0.360(2) 0.047(3) Uani 1 d U . .
C24 C 0.799(2) 0.383(2) 0.320(2) 0.044(3) Uani 1 d U . .
C25 C 0.879(4) 0.215(2) 0.318(3) 0.068(11) Uani 1 d . . .
H25A H 0.9057 0.2042 0.2546 0.102 Uiso 1 calc R . .
H25B H 0.8022 0.194 0.3052 0.102 Uiso 1 calc R . .
H25C H 0.9242 0.1804 0.3783 0.102 Uiso 1 calc R . .
C26 C 1.081(3) 0.306(4) 0.399(3) 0.102(19) Uani 1 d . . .
H26A H 1.059 0.243 0.3831 0.153 Uiso 1 calc R . .
H26B H 1.1278 0.3108 0.4713 0.153 Uiso 1 calc R . .
H26C H 1.1214 0.3279 0.3479 0.153 Uiso 1 calc R . .
C27 C 1.036(3) 0.527(2) 0.446(3) 0.054(5) Uani 1 d U . .
H27A H 1.1108 0.5024 0.4668 0.082 Uiso 1 calc R . .
H27B H 1.0162 0.5515 0.5094 0.082 Uiso 1 calc R . .
H27C H 1.0314 0.5747 0.3933 0.082 Uiso 1 calc R . .
C28 C 0.785(3) 0.556(3) 0.354(3) 0.061(5) Uani 1 d U . .
H28A H 0.768 0.5695 0.4223 0.092 Uiso 1 calc R . .
H28B H 0.7166 0.5542 0.2976 0.092 Uiso 1 calc R . .
H28C H 0.833 0.6039 0.3378 0.092 Uiso 1 calc R . .
C29 C 0.680(2) 0.360(3) 0.273(2) 0.053(9) Uani 1 d . . .
H29A H 0.6335 0.4066 0.2942 0.08 Uiso 1 calc R . .
H29B H 0.6635 0.3008 0.2986 0.08 Uiso 1 calc R . .
H29C H 0.6661 0.3592 0.1952 0.08 Uiso 1 calc R . .
C30 C 0.3747(19) 0.373(3) 0.969(2) 0.049(8) Uani 1 d . . .
C31 C 0.326(2) 0.353(2) 0.858(3) 0.050(6) Uani 1 d U . .
C32 C 0.3254(19) 0.430(2) 0.798(2) 0.037(7) Uani 1 d . . .
C33 C 0.3793(18) 0.4991(16) 0.8610(18) 0.026(4) Uani 1 d U . .
C34 C 0.4116(18) 0.4603(16) 0.9722(18) 0.025(4) Uani 1 d U . .
C35 C 0.393(3) 0.304(2) 1.061(2) 0.049(7) Uani 1 d U . .
H35A H 0.4023 0.2433 1.0341 0.074 Uiso 1 calc R . .
H35B H 0.3287 0.3047 1.0916 0.074 Uiso 1 calc R . .
H35C H 0.4587 0.3211 1.1158 0.074 Uiso 1 calc R . .
C36 C 0.282(3) 0.260(2) 0.822(3) 0.053(6) Uani 1 d U . .
H36A H 0.2014 0.2604 0.8077 0.079 Uiso 1 calc R . .
H36B H 0.3118 0.2156 0.8782 0.079 Uiso 1 calc R . .
H36C H 0.3038 0.2432 0.7571 0.079 Uiso 1 calc R . .
C37 C 0.281(2) 0.4380(18) 0.6787(19) 0.033(5) Uani 1 d U . .
H37A H 0.2044 0.4598 0.6631 0.049 Uiso 1 calc R . .
H37B H 0.2826 0.3783 0.6458 0.049 Uiso 1 calc R . .
H37C H 0.3255 0.4809 0.6499 0.049 Uiso 1 calc R . .
C38 C 0.400(3) 0.596(2) 0.841(3) 0.058(9) Uani 1 d . . .
H38A H 0.3983 0.6042 0.766 0.088 Uiso 1 calc R . .
H38B H 0.4722 0.6135 0.8853 0.088 Uiso 1 calc R . .
H38C H 0.3429 0.6334 0.8598 0.088 Uiso 1 calc R . .
C39 C 0.464(2) 0.5212(19) 1.071(2) 0.043(7) Uani 1 d . . .
H39A H 0.4384 0.5004 1.1323 0.065 Uiso 1 calc R . .
H39B H 0.441 0.5845 1.0547 0.065 Uiso 1 calc R . .
H39C H 0.544 0.517 1.0862 0.065 Uiso 1 calc R . .
S1 S 0.8435(5) 0.1562(4) 0.9955(5) 0.0269(12) Uani 1 d . . .
S2 S 0.9956(5) 0.1480(4) 0.8376(5) 0.0309(13) Uani 1 d . . .
S3 S 0.9454(5) 0.2751(4) 0.6299(5) 0.0291(13) Uani 1 d . . .
S4 S 0.7450(5) 0.4080(4) 0.5846(5) 0.0328(14) Uani 1 d . . .
S5 S 0.5863(5) 0.4160(4) 0.7438(5) 0.0315(13) Uani 1 d . . .
S6 S 0.6317(5) 0.2904(4) 0.9451(5) 0.0287(12) Uani 1 d . . .
Ir1 Ir 0.99458(7) 0.07472(6) 0.98942(7) 0.0260(2) Uani 1 d . . .
Ir2 Ir 0.86962(8) 0.36810(6) 0.49376(7) 0.0295(2) Uani 1 d . . .
Ir3 Ir 0.49584(7) 0.38823(6) 0.86963(7) 0.0281(2) Uani 1 d . . .
C17 C 1.181(3) 0.113(2) 1.213(3) 0.050(5) Uani 1 d U . .
H17A H 1.2485 0.1357 1.1966 0.075 Uiso 1 calc R . .
H17B H 1.1991 0.0834 1.2826 0.075 Uiso 1 calc R . .
H17C H 1.1307 0.1638 1.2133 0.075 Uiso 1 calc R . .

loop_
_atom_site_aniso_label
_atom_site_aniso_U_11
_atom_site_aniso_U_22
_atom_site_aniso_U_33
_atom_site_aniso_U_23
_atom_site_aniso_U_13
_atom_site_aniso_U_12
C1 0.027(4) 0.025(4) 0.025(4) 0.001(3) 0.006(3) 0.000(3)
C2 0.026(4) 0.023(4) 0.025(4) 0.001(3) 0.004(3) 0.000(3)
C3 0.026(4) 0.023(4) 0.025(4) 0.002(3) 0.005(3) 0.000(3)
C4 0.026(4) 0.023(4) 0.025(4) 0.000(3) 0.005(3) 0.001(3)
C5 0.026(4) 0.024(4) 0.026(4) -0.001(3) 0.006(3) 0.001(3)
C6 0.026(4) 0.025(4) 0.026(4) 0.000(3) 0.005(3) 0.001(3)
C10 0.043(4) 0.039(4) 0.041(4) 0.004(3) 0.009(3) 0.001(3)
C11 0.043(4) 0.041(4) 0.039(4) 0.006(3) 0.011(3) 0.002(3)
C12 0.043(4) 0.042(4) 0.040(4) 0.003(3) 0.010(3) 0.002(3)
C13 0.042(4) 0.041(4) 0.040(4) 0.003(3) 0.010(3) 0.002(3)
C14 0.042(4) 0.040(4) 0.041(4) 0.001(3) 0.010(3) 0.004(3)
C15 0.050(6) 0.047(6) 0.051(6) 0.004(4) 0.008(4) 0.000(4)
C16 0.052(6) 0.050(6) 0.046(6) 0.005(4) 0.011(4) 0.003(4)
C18 0.038(14) 0.020(13) 0.063(18) 0.021(12) 0.021(13) 0.005(11)
C19 0.053(6) 0.049(6) 0.047(6) -0.003(4) 0.010(4) 0.004(4)
C20 0.041(5) 0.040(5) 0.038(5) -0.002(4) 0.010(4) 0.000(4)
C21 0.036(13) 0.053(19) 0.030(12) 0.013(13) 0.007(10) 0.001(13)
C22 0.050(5) 0.049(5) 0.047(5) 0.002(4) 0.013(4) -0.001(4)
C23 0.049(4) 0.047(4) 0.046(4) 0.003(3) 0.012(3) 0.002(3)
C24 0.045(4) 0.045(4) 0.041(4) 0.001(3) 0.010(3) 0.002(3)
C25 0.11(3) 0.028(18) 0.07(2) -0.020(16) 0.03(2) 0.005(18)
C26 0.09(3) 0.16(5) 0.08(3) 0.06(3) 0.07(3) 0.07(3)
C27 0.056(6) 0.054(7) 0.054(6) 0.001(4) 0.015(4) -0.004(4)
C28 0.063(6) 0.059(7) 0.061(6) 0.000(4) 0.013(4) 0.003(4)
C29 0.028(12) 0.10(3) 0.035(14) 0.033(17) 0.016(11) 0.006(15)
C30 0.022(11) 0.09(3) 0.039(14) -0.014(17) 0.014(10) 0.004(15)
C31 0.048(7) 0.052(7) 0.053(7) -0.002(4) 0.016(4) -0.001(4)
C32 0.020(11) 0.056(18) 0.041(14) 0.031(13) 0.018(10) 0.019(11)
C33 0.024(5) 0.023(5) 0.029(5) -0.003(4) 0.005(4) 0.004(4)
C34 0.024(5) 0.024(5) 0.027(5) -0.003(4) 0.007(4) 0.004(4)
C35 0.052(8) 0.049(9) 0.049(8) -0.002(5) 0.016(5) 0.002(5)
C36 0.053(7) 0.053(7) 0.053(7) -0.001(4) 0.016(4) -0.003(4)
C37 0.032(7) 0.035(7) 0.031(7) 0.001(5) 0.006(5) 0.004(5)
C38 0.07(2) 0.034(18) 0.09(3) -0.009(16) 0.05(2) 0.006(15)
C39 0.055(18) 0.027(15) 0.048(16) -0.003(12) 0.013(14) 0.002(13)
S1 0.026(3) 0.024(3) 0.030(3) 0.008(2) 0.006(2) 0.008(2)
S2 0.032(3) 0.033(3) 0.031(3) 0.017(3) 0.015(2) 0.011(3)
S3 0.033(3) 0.028(3) 0.029(3) 0.007(2) 0.013(2) 0.004(2)
S4 0.039(3) 0.030(3) 0.032(3) 0.006(2) 0.013(3) 0.008(3)
S5 0.035(3) 0.028(3) 0.035(3) 0.007(2) 0.016(3) 0.006(2)
S6 0.028(3) 0.026(3) 0.032(3) 0.007(2) 0.008(2) 0.005(2)
Ir1 0.0298(4) 0.0188(5) 0.0308(5) 0.0035(4) 0.0104(3) 0.0041(3)
Ir2 0.0384(5) 0.0236(5) 0.0268(4) 0.0019(4) 0.0090(4) 0.0026(4)
Ir3 0.0253(4) 0.0239(5) 0.0350(5) 0.0002(4) 0.0075(4) 0.0028(4)
C17 0.051(6) 0.048(6) 0.050(6) 0.000(4) 0.008(4) 0.001(4)

loop_
_atom_type_symbol
_atom_type_description
_atom_type_scat_dispersion_real
_atom_type_scat_dispersion_imag
_atom_type_scat_source
C C 0.0033 0.0016 'International Tables Vol C Tables 4.2.6.8 and 6.1.1.4'
H H 0 0 'International Tables Vol C Tables 4.2.6.8 and 6.1.1.4'
S S 0.1246 0.1234 'International Tables Vol C Tables 4.2.6.8 and 6.1.1.4'
Ir Ir -1.4442 7.9887 'International Tables Vol C Tables 4.2.6.8 and 6.1.1.4'

loop_
_geom_angle_atom_site_label_1
_geom_angle_atom_site_label_2
_geom_angle_atom_site_label_3
_geom_angle
_geom_angle_site_symmetry_1
_geom_angle_site_symmetry_3
_geom_angle_publ_flag
C2 C1 C6 118(2) . . ?
C2 C1 S1 120.9(18) . . ?
C6 C1 S1 120.3(17) . . ?
C1 C2 C3 123(2) . . ?
C1 C2 S2 120.0(18) . . ?
C3 C2 S2 117.3(16) . . ?
C4 C3 C2 120(2) . . ?
C4 C3 S3 118.6(18) . . ?
C2 C3 S3 121.5(17) . . ?
C3 C4 C5 120(2) . . ?
C3 C4 S4 122.9(18) . . ?
C5 C4 S4 117.0(16) . . ?
C6 C5 C4 119(2) . . ?
C6 C5 S5 119.3(17) . . ?
C4 C5 S5 122.1(17) . . ?
C5 C6 C1 120(2) . . ?
C5 C6 S6 119.7(17) . . ?
C1 C6 S6 119.9(17) . . ?
C11 C10 C14 106(2) . . ?
C11 C10 C15 133(3) . . ?
C14 C10 C15 122(3) . . ?
C11 C10 Ir1 70.8(17) . . ?
C14 C10 Ir1 69.7(16) . . ?
C15 C10 Ir1 124.5(19) . . ?
C10 C11 C12 108(2) . . ?
C10 C11 C16 125(3) . . ?
C12 C11 C16 127(3) . . ?
C10 C11 Ir1 71.7(16) . . ?
C12 C11 Ir1 68.5(15) . . ?
C16 C11 Ir1 122(2) . . ?
C13 C12 C11 106(3) . . ?
C13 C12 C17 130(3) . . ?
C11 C12 C17 123(3) . . ?
C13 C12 Ir1 70.7(17) . . ?
C11 C12 Ir1 71.9(16) . . ?
C17 C12 Ir1 126(2) . . ?
C12 C13 C14 112(3) . . ?
C12 C13 C18 126(3) . . ?
C14 C13 C18 122(3) . . ?
C12 C13 Ir1 72.7(17) . . ?
C14 C13 Ir1 73.4(17) . . ?
C18 C13 Ir1 126.7(19) . . ?
C13 C14 C10 108(3) . . ?
C13 C14 C19 130(3) . . ?
C10 C14 C19 122(3) . . ?
C13 C14 Ir1 69.2(17) . . ?
C10 C14 Ir1 71.8(16) . . ?
C19 C14 Ir1 121(2) . . ?
C10 C15 H15A 109.5 . . ?
C10 C15 H15B 109.5 . . ?
H15A C15 H15B 109.5 . . ?
C10 C15 H15C 109.5 . . ?
H15A C15 H15C 109.5 . . ?
H15B C15 H15C 109.5 . . ?
C11 C16 H16A 109.5 . . ?
C11 C16 H16B 109.5 . . ?
H16A C16 H16B 109.5 . . ?
C11 C16 H16C 109.5 . . ?
H16A C16 H16C 109.5 . . ?
H16B C16 H16C 109.5 . . ?
C13 C18 H18A 109.5 . . ?
C13 C18 H18B 109.5 . . ?
H18A C18 H18B 109.5 . . ?
C13 C18 H18C 109.5 . . ?
H18A C18 H18C 109.5 . . ?
H18B C18 H18C 109.5 . . ?
C14 C19 H19A 109.5 . . ?
C14 C19 H19B 109.5 . . ?
H19A C19 H19B 109.5 . . ?
C14 C19 H19C 109.5 . . ?
H19A C19 H19C 109.5 . . ?
H19B C19 H19C 109.5 . . ?
C21 C20 C25 126(3) . . ?
C21 C20 C24 103(3) . . ?
C25 C20 C24 131(3) . . ?
C21 C20 Ir2 71.6(16) . . ?
C25 C20 Ir2 125(2) . . ?
C24 C20 Ir2 71.9(16) . . ?
C22 C21 C20 111(3) . . ?
C22 C21 C26 138(4) . . ?
C20 C21 C26 111(3) . . ?
C22 C21 Ir2 72.7(18) . . ?
C20 C21 Ir2 69.8(15) . . ?
C26 C21 Ir2 130(2) . . ?
C21 C22 C23 110(3) . . ?
C21 C22 C27 127(3) . . ?
C23 C22 C27 122(3) . . ?
C21 C22 Ir2 70.5(17) . . ?
C23 C22 Ir2 71.5(18) . . ?
C27 C22 Ir2 124(2) . . ?
C24 C23 C22 104(3) . . ?
C24 C23 C28 129(3) . . ?
C22 C23 C28 126(3) . . ?
C24 C23 Ir2 70.7(18) . . ?
C22 C23 Ir2 70.3(18) . . ?
C28 C23 Ir2 128(2) . . ?
C23 C24 C20 112(2) . . ?
C23 C24 C29 126(3) . . ?
C20 C24 C29 122(3) . . ?
C23 C24 Ir2 72.3(17) . . ?
C20 C24 Ir2 68.4(15) . . ?
C29 C24 Ir2 120.2(18) . . ?
C20 C25 H25A 109.5 . . ?
C20 C25 H25B 109.5 . . ?
H25A C25 H25B 109.5 . . ?
C20 C25 H25C 109.5 . . ?
H25A C25 H25C 109.5 . . ?
H25B C25 H25C 109.5 . . ?
C21 C26 H26A 109.5 . . ?
C21 C26 H26B 109.5 . . ?
H26A C26 H26B 109.5 . . ?
C21 C26 H26C 109.5 . . ?
H26A C26 H26C 109.5 . . ?
H26B C26 H26C 109.5 . . ?
C22 C27 H27A 109.5 . . ?
C22 C27 H27B 109.5 . . ?
H27A C27 H27B 109.5 . . ?
C22 C27 H27C 109.5 . . ?
H27A C27 H27C 109.5 . . ?
H27B C27 H27C 109.5 . . ?
C23 C28 H28A 109.5 . . ?
C23 C28 H28B 109.5 . . ?
H28A C28 H28B 109.5 . . ?
C23 C28 H28C 109.5 . . ?
H28A C28 H28C 109.5 . . ?
H28B C28 H28C 109.5 . . ?
C24 C29 H29A 109.5 . . ?
C24 C29 H29B 109.5 . . ?
H29A C29 H29B 109.5 . . ?
C24 C29 H29C 109.5 . . ?
H29A C29 H29C 109.5 . . ?
H29B C29 H29C 109.5 . . ?
C34 C30 C31 106(3) . . ?
C34 C30 C35 128(3) . . ?
C31 C30 C35 126(3) . . ?
C34 C30 Ir3 69.5(15) . . ?
C31 C30 Ir3 68.2(15) . . ?
C35 C30 Ir3 122(2) . . ?
C32 C31 C30 110(3) . . ?
C32 C31 C36 129(3) . . ?
C30 C31 C36 121(3) . . ?
C32 C31 Ir3 73.2(16) . . ?
C30 C31 Ir3 73.5(16) . . ?
C36 C31 Ir3 121(2) . . ?
C33 C32 C31 110(2) . . ?
C33 C32 C37 124(2) . . ?
C31 C32 C37 126(3) . . ?
C33 C32 Ir3 70.8(14) . . ?
C31 C32 Ir3 70.1(16) . . ?
C37 C32 Ir3 122.1(16) . . ?
C32 C33 C38 134(3) . . ?
C32 C33 C34 106(2) . . ?
C38 C33 C34 121(2) . . ?
C32 C33 Ir3 72.7(14) . . ?
C38 C33 Ir3 125.9(18) . . ?
C34 C33 Ir3 69.5(12) . . ?
C30 C34 C33 108(2) . . ?
C30 C34 C39 130(2) . . ?
C33 C34 C39 121(2) . . ?
C30 C34 Ir3 74.4(14) . . ?
C33 C34 Ir3 69.9(12) . . ?
C39 C34 Ir3 127.7(17) . . ?
C30 C35 H35A 109.5 . . ?
C30 C35 H35B 109.5 . . ?
H35A C35 H35B 109.5 . . ?
C30 C35 H35C 109.5 . . ?
H35A C35 H35C 109.5 . . ?
H35B C35 H35C 109.5 . . ?
C31 C36 H36A 109.5 . . ?
C31 C36 H36B 109.5 . . ?
H36A C36 H36B 109.5 . . ?
C31 C36 H36C 109.5 . . ?
H36A C36 H36C 109.5 . . ?
H36B C36 H36C 109.5 . . ?
C32 C37 H37A 109.5 . . ?
C32 C37 H37B 109.5 . . ?
H37A C37 H37B 109.5 . . ?
C32 C37 H37C 109.5 . . ?
H37A C37 H37C 109.5 . . ?
H37B C37 H37C 109.5 . . ?
C33 C38 H38A 109.5 . . ?
C33 C38 H38B 109.5 . . ?
H38A C38 H38B 109.5 . . ?
C33 C38 H38C 109.5 . . ?
H38A C38 H38C 109.5 . . ?
H38B C38 H38C 109.5 . . ?
C34 C39 H39A 109.5 . . ?
C34 C39 H39B 109.5 . . ?
H39A C39 H39B 109.5 . . ?
C34 C39 H39C 109.5 . . ?
H39A C39 H39C 109.5 . . ?
H39B C39 H39C 109.5 . . ?
C1 S1 Ir1 105.7(8) . . ?
C2 S2 Ir1 105.4(8) . . ?
C3 S3 Ir2 106.1(8) . . ?
C4 S4 Ir2 104.4(8) . . ?
C5 S5 Ir3 107.0(8) . . ?
C6 S6 Ir3 105.7(8) . . ?
C13 Ir1 C12 36.6(10) . . ?
C13 Ir1 C14 37.5(11) . . ?
C12 Ir1 C14 62.9(11) . . ?
C13 Ir1 C11 62.9(11) . . ?
C12 Ir1 C11 39.6(10) . . ?
C14 Ir1 C11 62.8(11) . . ?
C13 Ir1 C10 63.8(11) . . ?
C12 Ir1 C10 64.8(11) . . ?
C14 Ir1 C10 38.5(10) . . ?
C11 Ir1 C10 37.5(11) . . ?
C13 Ir1 S2 104.5(8) . . ?
C12 Ir1 S2 130.9(8) . . ?
C14 Ir1 S2 106.4(8) . . ?
C11 Ir1 S2 167.3(8) . . ?
C10 Ir1 S2 137.2(8) . . ?
C13 Ir1 S1 159.3(8) . . ?
C12 Ir1 S1 123.3(8) . . ?
C14 Ir1 S1 154.1(8) . . ?
C11 Ir1 S1 104.7(8) . . ?
C10 Ir1 S1 117.6(7) . . ?
S2 Ir1 S1 87.9(2) . . ?
C20 Ir2 C21 38.6(10) . . ?
C20 Ir2 C24 39.7(11) . . ?
C21 Ir2 C24 62.6(9) . . ?
C20 Ir2 C22 64.1(11) . . ?
C21 Ir2 C22 36.8(12) . . ?
C24 Ir2 C22 61.5(11) . . ?
C20 Ir2 C23 66.0(11) . . ?
C21 Ir2 C23 63.7(11) . . ?
C24 Ir2 C23 37.0(12) . . ?
C22 Ir2 C23 38.2(11) . . ?
C20 Ir2 S3 110.8(8) . . ?
C21 Ir2 S3 104.1(7) . . ?
C24 Ir2 S3 147.4(9) . . ?
C22 Ir2 S3 126.7(9) . . ?
C23 Ir2 S3 164.8(8) . . ?
C20 Ir2 S4 142.6(8) . . ?
C21 Ir2 S4 166.4(8) . . ?
C24 Ir2 S4 110.3(7) . . ?
C22 Ir2 S4 130.1(9) . . ?
C23 Ir2 S4 103.4(8) . . ?
S3 Ir2 S4 87.8(2) . . ?
C31 Ir3 C34 62.4(10) . . ?
C31 Ir3 C33 62.3(11) . . ?
C34 Ir3 C33 40.6(8) . . ?
C31 Ir3 C32 36.7(11) . . ?
C34 Ir3 C32 63.3(10) . . ?
C33 Ir3 C32 36.5(10) . . ?
C31 Ir3 C30 38.3(10) . . ?
C34 Ir3 C30 36.1(12) . . ?
C33 Ir3 C30 63.9(12) . . ?
C32 Ir3 C30 62.8(10) . . ?
C31 Ir3 S5 131.3(9) . . ?
C34 Ir3 S5 140.1(7) . . ?
C33 Ir3 S5 106.3(6) . . ?
C32 Ir3 S5 104.8(6) . . ?
C30 Ir3 S5 167.5(8) . . ?
C31 Ir3 S6 120.2(9) . . ?
C34 Ir3 S6 118.5(6) . . ?
C33 Ir3 S6 157.7(6) . . ?
C32 Ir3 S6 155.8(8) . . ?
C30 Ir3 S6 103.6(9) . . ?
S5 Ir3 S6 88.2(2) . . ?
C12 C17 H17A 109.5 . . ?
C12 C17 H17B 109.5 . . ?
H17A C17 H17B 109.5 . . ?
C12 C17 H17C 109.5 . . ?
H17A C17 H17C 109.5 . . ?
H17B C17 H17C 109.5 . . ?

loop_
_geom_bond_atom_site_label_1
_geom_bond_atom_site_label_2
_geom_bond_distance
_geom_bond_site_symmetry_2
_geom_bond_publ_flag
C1 C2 1.34(3) . ?
C1 C6 1.49(3) . ?
C1 S1 1.74(2) . ?
C2 C3 1.49(3) . ?
C2 S2 1.78(2) . ?
C3 C4 1.35(3) . ?
C3 S3 1.73(2) . ?
C4 C5 1.50(3) . ?
C4 S4 1.73(2) . ?
C5 C6 1.42(3) . ?
C5 S5 1.74(2) . ?
C6 S6 1.76(2) . ?
C10 C11 1.43(4) . ?
C10 C14 1.46(4) . ?
C10 C15 1.58(4) . ?
C10 Ir1 2.23(3) . ?
C11 C12 1.49(4) . ?
C11 C16 1.50(4) . ?
C11 Ir1 2.22(3) . ?
C12 C13 1.36(4) . ?
C12 C17 1.50(4) . ?
C12 Ir1 2.18(3) . ?
C13 C14 1.40(4) . ?
C13 C18 1.54(4) . ?
C13 Ir1 2.15(3) . ?
C14 C19 1.55(4) . ?
C14 Ir1 2.20(3) . ?
C15 H15A 0.98 . ?
C15 H15B 0.98 . ?
C15 H15C 0.98 . ?
C16 H16A 0.98 . ?
C16 H16B 0.98 . ?
C16 H16C 0.98 . ?
C18 H18A 0.98 . ?
C18 H18B 0.98 . ?
C18 H18C 0.98 . ?
C19 H19A 0.98 . ?
C19 H19B 0.98 . ?
C19 H19C 0.98 . ?
C20 C21 1.44(4) . ?
C20 C25 1.46(4) . ?
C20 C24 1.49(4) . ?
C20 Ir2 2.17(3) . ?
C21 C22 1.39(5) . ?
C21 C26 1.45(4) . ?
C21 Ir2 2.19(3) . ?
C22 C23 1.46(4) . ?
C22 C27 1.48(4) . ?
C22 Ir2 2.22(3) . ?
C23 C24 1.41(5) . ?
C23 C28 1.46(5) . ?
C23 Ir2 2.23(3) . ?
C24 C29 1.50(4) . ?
C24 Ir2 2.21(3) . ?
C25 H25A 0.98 . ?
C25 H25B 0.98 . ?
C25 H25C 0.98 . ?
C26 H26A 0.98 . ?
C26 H26B 0.98 . ?
C26 H26C 0.98 . ?
C27 H27A 0.98 . ?
C27 H27B 0.98 . ?
C27 H27C 0.98 . ?
C28 H28A 0.98 . ?
C28 H28B 0.98 . ?
C28 H28C 0.98 . ?
C29 H29A 0.98 . ?
C29 H29B 0.98 . ?
C29 H29C 0.98 . ?
C30 C34 1.36(4) . ?
C30 C31 1.44(4) . ?
C30 C35 1.54(4) . ?
C30 Ir3 2.23(2) . ?
C31 C32 1.37(4) . ?
C31 C36 1.51(5) . ?
C31 Ir3 2.16(3) . ?
C32 C33 1.37(4) . ?
C32 C37 1.51(3) . ?
C32 Ir3 2.20(2) . ?
C33 C38 1.48(4) . ?
C33 C34 1.51(3) . ?
C33 Ir3 2.17(2) . ?
C34 C39 1.56(3) . ?
C34 Ir3 2.17(2) . ?
C35 H35A 0.98 . ?
C35 H35B 0.98 . ?
C35 H35C 0.98 . ?
C36 H36A 0.98 . ?
C36 H36B 0.98 . ?
C36 H36C 0.98 . ?
C37 H37A 0.98 . ?
C37 H37B 0.98 . ?
C37 H37C 0.98 . ?
C38 H38A 0.98 . ?
C38 H38B 0.98 . ?
C38 H38C 0.98 . ?
C39 H39A 0.98 . ?
C39 H39B 0.98 . ?
C39 H39C 0.98 . ?
S1 Ir1 2.261(6) . ?
S2 Ir1 2.246(6) . ?
S3 Ir2 2.249(6) . ?
S4 Ir2 2.255(6) . ?
S5 Ir3 2.242(6) . ?
S6 Ir3 2.260(6) . ?
C17 H17A 0.98 . ?
C17 H17B 0.98 . ?
C17 H17C 0.98 . ?
